data_1520682
loop_
_publ_author_name
'Rao, Wei-Hao'
'Zhan, Bei-Bei'
'Chen, Kai'
'Ling, Peng-Xiang'
'Zhang, Zhuo-Zhuo'
'Shi, Bing-Feng'

_publ_section_title
;
 Pd(II)-Catalyzed Direct Sulfonylation of Unactivated C(sp(3))-H Bonds
 with Sodium Sulfinates.
;
_journal_issue 14
_journal_name_full 'Organic letters'
_journal_page_first 3552
_journal_page_last 3555
_journal_paper_doi 10.1021/acs.orglett.5b01634
_journal_volume 17
_journal_year 2015
_chemical_formula_moiety 'C26 H19 N3 O5 S'
_chemical_formula_sum 'C26 H19 N3 O5 S'
_chemical_formula_weight 485.52
_chemical_name_systematic
;
 ?
;
_space_group_IT_number 2
_symmetry_cell_setting triclinic
_symmetry_space_group_name_Hall '-P 1'
_symmetry_space_group_name_H-M 'P -1'
_atom_sites_solution_hydrogens geom
_atom_sites_solution_primary direct
_atom_sites_solution_secondary difmap
_audit_creation_method SHELXL-97
_cell_angle_alpha 76.9110(10)
_cell_angle_beta 61.8670(10)
_cell_angle_gamma 86.563(2)
_cell_formula_units_Z 2
_cell_length_a 10.4761(5)
_cell_length_b 10.8361(2)
_cell_length_c 11.3358(6)
_cell_measurement_reflns_used 10577
_cell_measurement_temperature 296(2)
_cell_measurement_theta_max 27.4
_cell_measurement_theta_min 3.1
_cell_volume 1103.68(8)
_computing_cell_refinement 'PROCESS-AUTO  (Rigaku,2006)'
_computing_data_collection 'PROCESS-AUTO  (Rigaku,2006)'
_computing_data_reduction 'CrystalStructure (Rigaku,2007)'
_computing_molecular_graphics 'Ortep3 for windows (Farrugia,1997)'
_computing_publication_material 'WinGX (Farrugia, 1999)'
_computing_structure_refinement 'SHELXL-97 (Sheldrick, 2008)'
_computing_structure_solution 'SHELXS-97 (Sheldrick, 2008)'
_diffrn_ambient_temperature 296(2)
_diffrn_detector_area_resol_mean 10.00
_diffrn_measured_fraction_theta_full 0.996
_diffrn_measured_fraction_theta_max 0.996
_diffrn_measurement_device_type 'Rigaku RAXIS-RAPID/ZJUG'
_diffrn_measurement_method \w
_diffrn_radiation_monochromator graphite
_diffrn_radiation_source 'rotating anode'
_diffrn_radiation_type MoK\a
_diffrn_radiation_wavelength 0.71073
_diffrn_reflns_av_R_equivalents 0.0286
_diffrn_reflns_av_sigmaI/netI 0.0358
_diffrn_reflns_limit_h_max 12
_diffrn_reflns_limit_h_min -12
_diffrn_reflns_limit_k_max 13
_diffrn_reflns_limit_k_min -13
_diffrn_reflns_limit_l_max 13
_diffrn_reflns_limit_l_min -13
_diffrn_reflns_number 9602
_diffrn_reflns_theta_full 26.00
_diffrn_reflns_theta_max 26.00
_diffrn_reflns_theta_min 3.01
_exptl_absorpt_coefficient_mu 0.193
_exptl_absorpt_correction_T_max 0.9680
_exptl_absorpt_correction_T_min 0.9157
_exptl_absorpt_correction_type multi-scan
_exptl_absorpt_process_details 'Higashi, T. (1995)'
_exptl_crystal_colour colorless
_exptl_crystal_density_diffrn 1.461
_exptl_crystal_density_method 'not measured'
_exptl_crystal_description needle
_exptl_crystal_F_000 504
_exptl_crystal_size_max 0.43
_exptl_crystal_size_mid 0.39
_exptl_crystal_size_min 0.17
_refine_diff_density_max 0.227
_refine_diff_density_min -0.329
_refine_diff_density_rms 0.056
_refine_ls_extinction_coef 0.048(3)
_refine_ls_extinction_expression Fc^*^=kFc[1+0.001xFc^2^\l^3^/sin(2\q)]^-1/4^
_refine_ls_extinction_method SHELXL
_refine_ls_goodness_of_fit_ref 1.002
_refine_ls_hydrogen_treatment constr
_refine_ls_matrix_type full
_refine_ls_number_parameters 317
_refine_ls_number_reflns 4312
_refine_ls_number_restraints 0
_refine_ls_restrained_S_all 1.002
_refine_ls_R_factor_all 0.0544
_refine_ls_R_factor_gt 0.0410
_refine_ls_shift/su_max 0.000
_refine_ls_shift/su_mean 0.000
_refine_ls_structure_factor_coef Fsqd
_refine_ls_weighting_details 'calc w=1/[\s^2^(Fo^2^)+(0.0558P)^2^+0.3160P] where P=(Fo^2^+2Fc^2^)/3'
_refine_ls_weighting_scheme calc
_refine_ls_wR_factor_gt 0.0998
_refine_ls_wR_factor_ref 0.1077
_reflns_number_gt 3419
_reflns_number_total 4312
_reflns_threshold_expression >2sigma(I)
_cod_data_source_file ol5b01634_si_001.cif
_cod_data_source_block r74296
_cod_depositor_comments 'Adding full bibliography for 1520682.cif.'
_cod_database_code 1520682

loop_
_symmetry_equiv_pos_as_xyz
'x, y, z'
'-x, -y, -z'

loop_
_atom_site_label
_atom_site_type_symbol
_atom_site_fract_x
_atom_site_fract_y
_atom_site_fract_z
_atom_site_U_iso_or_equiv
_atom_site_adp_type
_atom_site_occupancy
_atom_site_symmetry_multiplicity
_atom_site_calc_flag
_atom_site_refinement_flags
C1 C 0.28230(19) 0.44170(16) 0.55658(16) 0.0307(4) Uani 1 1 d .
H1 H 0.3738 0.4618 0.5538 0.037 Uiso 1 1 calc R
C2 C 0.16236(19) 0.42416(17) 0.70499(17) 0.0333(4) Uani 1 1 d .
C3 C 0.07003(19) 0.27251(18) 0.92760(17) 0.0357(4) Uani 1 1 d .
C4 C -0.0476(2) 0.33399(19) 1.00341(19) 0.0419(4) Uani 1 1 d .
H4 H -0.0692 0.4112 0.9627 0.050 Uiso 1 1 calc R
C5 C -0.1352(2) 0.2803(2) 1.1420(2) 0.0486(5) Uani 1 1 d .
H5 H -0.2149 0.3228 1.1934 0.058 Uiso 1 1 calc R
C6 C -0.1068(2) 0.1681(2) 1.2031(2) 0.0499(5) Uani 1 1 d .
H6 H -0.1668 0.1345 1.2959 0.060 Uiso 1 1 calc R
C7 C 0.0129(2) 0.1010(2) 1.12801(18) 0.0422(5) Uani 1 1 d .
C8 C 0.0493(3) -0.0169(2) 1.1829(2) 0.0539(6) Uani 1 1 d .
H8 H -0.0079 -0.0555 1.2749 0.065 Uiso 1 1 calc R
C9 C 0.1656(3) -0.0751(2) 1.1044(2) 0.0584(6) Uani 1 1 d .
H9 H 0.1893 -0.1535 1.1407 0.070 Uiso 1 1 calc R
C10 C 0.2488(3) -0.0149(2) 0.9685(2) 0.0557(6) Uani 1 1 d .
H10 H 0.3296 -0.0548 0.9147 0.067 Uiso 1 1 calc R
C11 C 0.1029(2) 0.15368(18) 0.98886(17) 0.0363(4) Uani 1 1 d .
C12 C 0.42627(19) 0.26057(17) 0.45828(16) 0.0328(4) Uani 1 1 d .
C13 C 0.3900(2) 0.14999(17) 0.41988(17) 0.0356(4) Uani 1 1 d .
C14 C 0.4754(2) 0.05469(19) 0.36483(19) 0.0456(5) Uani 1 1 d .
H14 H 0.5717 0.0515 0.3469 0.055 Uiso 1 1 calc R
C15 C 0.4116(3) -0.0358(2) 0.3376(2) 0.0543(6) Uani 1 1 d .
H15 H 0.4654 -0.1024 0.3029 0.065 Uiso 1 1 calc R
C16 C 0.2694(3) -0.0293(2) 0.3609(2) 0.0559(6) Uani 1 1 d .
H16 H 0.2297 -0.0912 0.3410 0.067 Uiso 1 1 calc R
C17 C 0.1852(2) 0.06817(19) 0.4135(2) 0.0485(5) Uani 1 1 d .
H17 H 0.0905 0.0742 0.4270 0.058 Uiso 1 1 calc R
C18 C 0.2475(2) 0.15554(17) 0.44478(17) 0.0357(4) Uani 1 1 d .
C19 C 0.18460(19) 0.26614(16) 0.50528(17) 0.0335(4) Uani 1 1 d .
C20 C 0.2501(2) 0.55462(17) 0.46933(17) 0.0354(4) Uani 1 1 d .
H20A H 0.2379 0.6273 0.5097 0.043 Uiso 1 1 calc R
H20B H 0.1588 0.5361 0.4729 0.043 Uiso 1 1 calc R
C21 C 0.3711(2) 0.47642(16) 0.21896(16) 0.0334(4) Uani 1 1 d .
C22 C 0.4921(2) 0.40990(18) 0.15653(18) 0.0420(5) Uani 1 1 d .
H22 H 0.5774 0.4249 0.1587 0.050 Uiso 1 1 calc R
C23 C 0.4835(3) 0.3201(2) 0.0905(2) 0.0548(6) Uani 1 1 d .
H23 H 0.5638 0.2744 0.0470 0.066 Uiso 1 1 calc R
C24 C 0.3563(3) 0.2985(2) 0.0892(2) 0.0580(6) Uani 1 1 d .
H24 H 0.3510 0.2374 0.0455 0.070 Uiso 1 1 calc R
C25 C 0.2367(3) 0.3657(2) 0.1513(2) 0.0536(6) Uani 1 1 d .
H25 H 0.1515 0.3502 0.1493 0.064 Uiso 1 1 calc R
C26 C 0.2433(2) 0.45589(19) 0.21641(19) 0.0421(4) Uani 1 1 d .
H26 H 0.1632 0.5024 0.2581 0.051 Uiso 1 1 calc R
N1 N 0.16490(17) 0.31582(15) 0.78856(14) 0.0404(4) Uani 1 1 d .
H1A H 0.2335 0.2671 0.7519 0.048 Uiso 1 1 calc R
N2 N 0.22117(18) 0.09522(16) 0.91002(16) 0.0453(4) Uani 1 1 d .
N3 N 0.29725(15) 0.32451(13) 0.50945(14) 0.0306(3) Uani 1 1 d .
O1 O 0.07620(16) 0.50557(13) 0.73912(13) 0.0517(4) Uani 1 1 d .
O2 O 0.53943(15) 0.29266(14) 0.44876(14) 0.0465(4) Uani 1 1 d .
O3 O 0.06243(14) 0.30184(13) 0.54629(14) 0.0471(4) Uani 1 1 d .
O4 O 0.33864(17) 0.71244(12) 0.23901(14) 0.0518(4) Uani 1 1 d .
O5 O 0.52377(15) 0.59572(15) 0.28800(14) 0.0518(4) Uani 1 1 d .
S1 S 0.38300(5) 0.59666(4) 0.29611(4) 0.03506(15) Uani 1 1 d .

loop_
_atom_site_aniso_label
_atom_site_aniso_U_11
_atom_site_aniso_U_22
_atom_site_aniso_U_33
_atom_site_aniso_U_23
_atom_site_aniso_U_13
_atom_site_aniso_U_12
C1 0.0331(9) 0.0311(9) 0.0286(8) -0.0071(7) -0.0149(7) 0.0018(7)
C2 0.0345(9) 0.0363(10) 0.0300(9) -0.0095(7) -0.0152(7) 0.0039(8)
C3 0.0357(10) 0.0421(10) 0.0288(9) -0.0083(8) -0.0145(8) 0.0010(8)
C4 0.0410(11) 0.0458(11) 0.0365(10) -0.0118(8) -0.0158(8) 0.0065(9)
C5 0.0410(11) 0.0622(14) 0.0363(10) -0.0181(10) -0.0101(9) 0.0039(10)
C6 0.0446(12) 0.0664(14) 0.0287(9) -0.0064(9) -0.0099(9) -0.0077(10)
C7 0.0455(11) 0.0494(12) 0.0324(9) -0.0051(8) -0.0197(9) -0.0064(9)
C8 0.0652(15) 0.0551(13) 0.0379(11) 0.0046(10) -0.0267(11) -0.0083(11)
C9 0.0793(17) 0.0476(13) 0.0540(13) 0.0008(10) -0.0418(13) 0.0072(12)
C10 0.0653(15) 0.0519(13) 0.0490(12) -0.0103(10) -0.0285(11) 0.0197(11)
C11 0.0370(10) 0.0429(10) 0.0308(9) -0.0080(8) -0.0173(8) 0.0008(8)
C12 0.0354(10) 0.0361(10) 0.0251(8) -0.0054(7) -0.0138(7) 0.0049(8)
C13 0.0436(11) 0.0328(9) 0.0279(8) -0.0043(7) -0.0161(8) 0.0032(8)
C14 0.0532(12) 0.0454(11) 0.0397(10) -0.0147(9) -0.0223(9) 0.0147(9)
C15 0.0785(17) 0.0384(11) 0.0489(12) -0.0172(9) -0.0305(12) 0.0136(11)
C16 0.0779(17) 0.0369(11) 0.0595(13) -0.0148(10) -0.0354(12) -0.0034(11)
C17 0.0521(12) 0.0416(11) 0.0492(11) -0.0060(9) -0.0222(10) -0.0095(9)
C18 0.0409(10) 0.0315(9) 0.0290(8) -0.0020(7) -0.0135(8) -0.0025(8)
C19 0.0336(10) 0.0326(9) 0.0279(8) -0.0014(7) -0.0112(7) -0.0014(7)
C20 0.0413(10) 0.0323(9) 0.0329(9) -0.0079(7) -0.0177(8) 0.0054(8)
C21 0.0417(10) 0.0305(9) 0.0263(8) -0.0021(7) -0.0167(7) 0.0024(7)
C22 0.0472(11) 0.0417(11) 0.0316(9) -0.0013(8) -0.0179(8) 0.0093(9)
C23 0.0781(16) 0.0414(12) 0.0326(10) -0.0093(9) -0.0178(10) 0.0210(11)
C24 0.0913(19) 0.0421(12) 0.0425(12) -0.0103(9) -0.0318(12) -0.0046(12)
C25 0.0645(15) 0.0555(13) 0.0470(12) -0.0109(10) -0.0301(11) -0.0098(11)
C26 0.0443(11) 0.0444(11) 0.0405(10) -0.0092(9) -0.0225(9) 0.0021(9)
N1 0.0399(9) 0.0448(9) 0.0260(7) -0.0056(7) -0.0094(6) 0.0117(7)
N2 0.0496(10) 0.0470(10) 0.0366(8) -0.0081(7) -0.0199(8) 0.0128(8)
N3 0.0318(8) 0.0301(8) 0.0279(7) -0.0065(6) -0.0129(6) 0.0037(6)
O1 0.0588(9) 0.0451(8) 0.0372(7) -0.0107(6) -0.0127(7) 0.0195(7)
O2 0.0386(8) 0.0576(9) 0.0535(8) -0.0237(7) -0.0259(7) 0.0107(6)
O3 0.0331(7) 0.0515(8) 0.0526(8) -0.0130(7) -0.0162(6) 0.0026(6)
O4 0.0819(11) 0.0316(7) 0.0435(8) -0.0031(6) -0.0336(8) 0.0071(7)
O5 0.0437(8) 0.0721(10) 0.0413(7) -0.0076(7) -0.0219(6) -0.0126(7)
S1 0.0430(3) 0.0319(3) 0.0309(2) -0.00315(17) -0.0192(2) -0.00184(18)

loop_
_atom_type_symbol
_atom_type_description
_atom_type_scat_dispersion_real
_atom_type_scat_dispersion_imag
_atom_type_scat_source
C C 0.0030 0.0020 'International Tables Vol C Tables 4.2.6.8 and 6.1.1.4'
H H 0.0000 0.0000 'International Tables Vol C Tables 4.2.6.8 and 6.1.1.4'
N N 0.0060 0.0030 'International Tables Vol C Tables 4.2.6.8 and 6.1.1.4'
O O 0.0110 0.0060 'International Tables Vol C Tables 4.2.6.8 and 6.1.1.4'
S S 0.1250 0.1230 'International Tables Vol C Tables 4.2.6.8 and 6.1.1.4'

loop_
_geom_angle_atom_site_label_1
_geom_angle_atom_site_label_2
_geom_angle_atom_site_label_3
_geom_angle
N3 C1 C20 113.78(13)
N3 C1 C2 110.50(14)
C20 C1 C2 108.44(14)
N3 C1 H1 108.0
C20 C1 H1 108.0
C2 C1 H1 108.0
O1 C2 N1 125.36(16)
O1 C2 C1 120.29(16)
N1 C2 C1 114.34(14)
C4 C3 N1 125.01(17)
C4 C3 C11 120.52(16)
N1 C3 C11 114.47(15)
C3 C4 C5 119.60(19)
C3 C4 H4 120.2
C5 C4 H4 120.2
C6 C5 C4 121.33(19)
C6 C5 H5 119.3
C4 C5 H5 119.3
C5 C6 C7 120.80(18)
C5 C6 H6 119.6
C7 C6 H6 119.6
C11 C7 C8 116.61(19)
C11 C7 C6 118.81(19)
C8 C7 C6 124.58(18)
C9 C8 C7 121.05(19)
C9 C8 H8 119.5
C7 C8 H8 119.5
C8 C9 C10 118.0(2)
C8 C9 H9 121.0
C10 C9 H9 121.0
N2 C10 C9 124.3(2)
N2 C10 H10 117.8
C9 C10 H10 117.8
N2 C11 C7 122.23(18)
N2 C11 C3 118.84(16)
C7 C11 C3 118.93(17)
O2 C12 N3 125.45(16)
O2 C12 C13 129.57(17)
N3 C12 C13 104.98(15)
C18 C13 C14 121.34(18)
C18 C13 C12 108.44(15)
C14 C13 C12 130.19(18)
C13 C14 C15 117.2(2)
C13 C14 H14 121.4
C15 C14 H14 121.4
C14 C15 C16 121.46(19)
C14 C15 H15 119.3
C16 C15 H15 119.3
C15 C16 C17 121.1(2)
C15 C16 H16 119.5
C17 C16 H16 119.5
C18 C17 C16 117.3(2)
C18 C17 H17 121.4
C16 C17 H17 121.4
C17 C18 C13 121.62(18)
C17 C18 C19 129.72(18)
C13 C18 C19 108.65(16)
O3 C19 N3 124.77(16)
O3 C19 C18 129.76(18)
N3 C19 C18 105.46(15)
C1 C20 S1 115.26(12)
C1 C20 H20A 108.5
S1 C20 H20A 108.5
C1 C20 H20B 108.5
S1 C20 H20B 108.5
H20A C20 H20B 107.5
C22 C21 C26 121.76(17)
C22 C21 S1 118.91(15)
C26 C21 S1 119.24(14)
C21 C22 C23 118.3(2)
C21 C22 H22 120.8
C23 C22 H22 120.8
C24 C23 C22 120.0(2)
C24 C23 H23 120.0
C22 C23 H23 120.0
C25 C24 C23 121.06(19)
C25 C24 H24 119.5
C23 C24 H24 119.5
C24 C25 C26 119.9(2)
C24 C25 H25 120.1
C26 C25 H25 120.1
C25 C26 C21 118.93(19)
C25 C26 H26 120.5
C21 C26 H26 120.5
C2 N1 C3 127.84(15)
C2 N1 H1A 116.1
C3 N1 H1A 116.1
C10 N2 C11 117.77(17)
C19 N3 C12 112.42(14)
C19 N3 C1 123.07(14)
C12 N3 C1 124.46(14)
O5 S1 O4 118.55(10)
O5 S1 C20 109.40(8)
O4 S1 C20 105.37(9)
O5 S1 C21 107.92(9)
O4 S1 C21 108.71(8)
C20 S1 C21 106.25(8)

loop_
_geom_bond_atom_site_label_1
_geom_bond_atom_site_label_2
_geom_bond_distance
C1 N3 1.458(2)
C1 C20 1.518(2)
C1 C2 1.528(2)
C1 H1 0.9800
C2 O1 1.213(2)
C2 N1 1.339(2)
C3 C4 1.365(3)
C3 N1 1.391(2)
C3 C11 1.424(3)
C4 C5 1.392(3)
C4 H4 0.9300
C5 C6 1.348(3)
C5 H5 0.9300
C6 C7 1.410(3)
C6 H6 0.9300
C7 C11 1.399(3)
C7 C8 1.404(3)
C8 C9 1.347(3)
C8 H8 0.9300
C9 C10 1.380(3)
C9 H9 0.9300
C10 N2 1.314(3)
C10 H10 0.9300
C11 N2 1.361(2)
C12 O2 1.204(2)
C12 N3 1.405(2)
C12 C13 1.489(2)
C13 C18 1.383(3)
C13 C14 1.382(3)
C14 C15 1.383(3)
C14 H14 0.9300
C15 C16 1.386(3)
C15 H15 0.9300
C16 C17 1.388(3)
C16 H16 0.9300
C17 C18 1.376(3)
C17 H17 0.9300
C18 C19 1.481(2)
C19 O3 1.210(2)
C19 N3 1.397(2)
C20 S1 1.7590(17)
C20 H20A 0.9700
C20 H20B 0.9700
C21 C22 1.379(3)
C21 C26 1.385(3)
C21 S1 1.7652(18)
C22 C23 1.386(3)
C22 H22 0.9300
C23 C24 1.375(3)
C23 H23 0.9300
C24 C25 1.373(3)
C24 H24 0.9300
C25 C26 1.373(3)
C25 H25 0.9300
C26 H26 0.9300
N1 H1A 0.8600
O4 S1 1.4335(14)
O5 S1 1.4333(15)

loop_
_geom_torsion_atom_site_label_1
_geom_torsion_atom_site_label_2
_geom_torsion_atom_site_label_3
_geom_torsion_atom_site_label_4
_geom_torsion
N3 C1 C2 O1 -136.64(18)
C20 C1 C2 O1 -11.3(2)
N3 C1 C2 N1 44.4(2)
C20 C1 C2 N1 169.75(15)
N1 C3 C4 C5 179.55(18)
C11 C3 C4 C5 0.6(3)
C3 C4 C5 C6 -0.4(3)
C4 C5 C6 C7 -0.2(3)
C5 C6 C7 C11 0.7(3)
C5 C6 C7 C8 -179.1(2)
C11 C7 C8 C9 0.2(3)
C6 C7 C8 C9 -180.0(2)
C7 C8 C9 C10 0.4(3)
C8 C9 C10 N2 -0.6(4)
C8 C7 C11 N2 -0.8(3)
C6 C7 C11 N2 179.39(18)
C8 C7 C11 C3 179.28(17)
C6 C7 C11 C3 -0.5(3)
C4 C3 C11 N2 180.00(18)
N1 C3 C11 N2 0.9(2)
C4 C3 C11 C7 -0.1(3)
N1 C3 C11 C7 -179.18(16)
O2 C12 C13 C18 -177.59(17)
N3 C12 C13 C18 1.94(18)
O2 C12 C13 C14 0.8(3)
N3 C12 C13 C14 -179.72(18)
C18 C13 C14 C15 -0.9(3)
C12 C13 C14 C15 -179.06(18)
C13 C14 C15 C16 1.8(3)
C14 C15 C16 C17 -0.5(3)
C15 C16 C17 C18 -1.7(3)
C16 C17 C18 C13 2.6(3)
C16 C17 C18 C19 -177.99(18)
C14 C13 C18 C17 -1.3(3)
C12 C13 C18 C17 177.21(16)
C14 C13 C18 C19 179.16(16)
C12 C13 C18 C19 -2.33(19)
C17 C18 C19 O3 3.5(3)
C13 C18 C19 O3 -177.02(18)
C17 C18 C19 N3 -177.67(18)
C13 C18 C19 N3 1.82(18)
N3 C1 C20 S1 -60.60(18)
C2 C1 C20 S1 176.02(12)
C26 C21 C22 C23 -0.3(3)
S1 C21 C22 C23 -176.87(14)
C21 C22 C23 C24 -0.5(3)
C22 C23 C24 C25 0.7(3)
C23 C24 C25 C26 -0.2(3)
C24 C25 C26 C21 -0.5(3)
C22 C21 C26 C25 0.8(3)
S1 C21 C26 C25 177.36(15)
O1 C2 N1 C3 1.9(3)
C1 C2 N1 C3 -179.26(17)
C4 C3 N1 C2 1.9(3)
C11 C3 N1 C2 -179.04(17)
C9 C10 N2 C11 0.1(3)
C7 C11 N2 C10 0.6(3)
C3 C11 N2 C10 -179.45(18)
O3 C19 N3 C12 178.35(16)
C18 C19 N3 C12 -0.57(18)
O3 C19 N3 C1 -4.1(3)
C18 C19 N3 C1 177.01(14)
O2 C12 N3 C19 178.76(16)
C13 C12 N3 C19 -0.79(18)
O2 C12 N3 C1 1.2(3)
C13 C12 N3 C1 -178.33(14)
C20 C1 N3 C19 -62.5(2)
C2 C1 N3 C19 59.7(2)
C20 C1 N3 C12 114.73(18)
C2 C1 N3 C12 -123.01(16)
C1 C20 S1 O5 -44.90(16)
C1 C20 S1 O4 -173.39(13)
C1 C20 S1 C21 71.36(15)
C22 C21 S1 O5 -4.77(16)
C26 C21 S1 O5 178.56(14)
C22 C21 S1 O4 125.01(15)
C26 C21 S1 O4 -51.66(16)
C22 C21 S1 C20 -122.02(14)
C26 C21 S1 C20 61.31(16)
